data_2208224
loop_
_publ_author_name
'Gzella, Andrzej'
'Chrzanowska, Maria'
'Dreas, Agnieszka'
'Froelich, Anna'

_publ_section_title
;
 (<i>S</i>)-(--)-2,3-Dimethoxy-8-oxoberbine
;
_journal_coeditor_code YA6273
_journal_issue 2
_journal_name_full 'Acta Crystallographica Section E'
_journal_page_first o598
_journal_page_last o600
_journal_paper_doi 10.1107/S1600536806000912
_journal_volume 62
_journal_year 2006
_chemical_formula_iupac 'C19 H19 N O3'
_chemical_formula_moiety 'C19 H19 N O3'
_chemical_formula_sum 'C19 H19 N O3'
_chemical_formula_weight 309.35
_chemical_name_common (S)-(-)-2,3-Dimethoxy-8-oxoberbine
_chemical_name_systematic
;
(S)-(-)-2,3-dimethoxy-5,6,13,13a-tetrahydro-8H-dibenzo[a,g]quinolizin-8-one
;
_space_group_IT_number 4
_symmetry_cell_setting monoclinic
_symmetry_space_group_name_Hall 'P 2yb'
_symmetry_space_group_name_H-M 'P 1 21 1'
_atom_sites_solution_hydrogens geom
_atom_sites_solution_primary direct
_atom_sites_solution_secondary difmap
_audit_creation_method SHELXL-97
_cell_angle_alpha 90.00
_cell_angle_beta 95.760(10)
_cell_angle_gamma 90.00
_cell_formula_units_Z 2
_cell_length_a 7.9530(12)
_cell_length_b 7.7145(12)
_cell_length_c 12.7627(12)
_cell_measurement_reflns_used 53
_cell_measurement_temperature 293(2)
_cell_measurement_theta_max 30.1
_cell_measurement_theta_min 12.8
_cell_volume 779.08(18)
_computing_cell_refinement 'KM-4 Software'
_computing_data_collection 'KM-4 Software (Kuma Diffraction, 1996)'
_computing_data_reduction 'KM-4 Software'
_computing_molecular_graphics 'ORTEP-3 for Windows (Farrugia, 1997)'
_computing_publication_material 'WinGX (Farrugia, 1999)'
_computing_structure_refinement 'SHELXL97 (Sheldrick, 1997)'
_computing_structure_solution 'SIR92 (Altomare <i>et al.</i>,  1993)'
_diffrn_ambient_temperature 293(2)
_diffrn_measured_fraction_theta_full 1.000
_diffrn_measured_fraction_theta_max 1.000
_diffrn_measurement_device_type 'Kuma Diffraction KM-4'
_diffrn_measurement_method \w--2\q
_diffrn_radiation_monochromator graphite
_diffrn_radiation_source 'fine-focus sealed tube'
_diffrn_radiation_type CuK\a
_diffrn_radiation_wavelength 1.54178
_diffrn_reflns_av_R_equivalents 0.121
_diffrn_reflns_av_sigmaI/netI 0.026
_diffrn_reflns_limit_h_max 9
_diffrn_reflns_limit_h_min -9
_diffrn_reflns_limit_k_max 9
_diffrn_reflns_limit_k_min -9
_diffrn_reflns_limit_l_max 15
_diffrn_reflns_limit_l_min 0
_diffrn_reflns_number 2960
_diffrn_reflns_theta_full 70.1
_diffrn_reflns_theta_max 70.1
_diffrn_reflns_theta_min 3.5
_diffrn_standards_decay_% 2
_diffrn_standards_interval_count 100
_diffrn_standards_number 2
_exptl_absorpt_coefficient_mu 0.72
_exptl_absorpt_correction_type none
_exptl_crystal_colour Colourless
_exptl_crystal_density_diffrn 1.319
_exptl_crystal_density_method 'not measured'
_exptl_crystal_description Block
_exptl_crystal_F_000 328
_exptl_crystal_size_max 0.52
_exptl_crystal_size_mid 0.16
_exptl_crystal_size_min 0.12
_refine_diff_density_max 0.16
_refine_diff_density_min -0.20
_refine_ls_abs_structure_details 'Flack (1983), 1239 Friedel reflections'
_refine_ls_abs_structure_Flack 0.08(18)
_refine_ls_extinction_coef 0.081(4)
_refine_ls_extinction_expression Fc^*^=kFc[1+0.001xFc^2^\l^3^/sin(2\q)]^-1/4^
_refine_ls_extinction_method SHELXL97
_refine_ls_goodness_of_fit_ref 1.10
_refine_ls_hydrogen_treatment constr
_refine_ls_matrix_type full
_refine_ls_number_parameters 211
_refine_ls_number_reflns 2849
_refine_ls_number_restraints 1
_refine_ls_restrained_S_all 1.10
_refine_ls_R_factor_all 0.039
_refine_ls_R_factor_gt 0.038
_refine_ls_shift/su_max 0.000
_refine_ls_shift/su_mean 0.000
_refine_ls_structure_factor_coef Fsqd
_refine_ls_weighting_details 'calc w=1/[\s^2^(Fo^2^)+(0.0621P)^2^+0.0533P] where P=(Fo^2^+2Fc^2^)/3'
_refine_ls_weighting_scheme calc
_refine_ls_wR_factor_gt 0.092
_refine_ls_wR_factor_ref 0.093
_reflns_number_gt 2801
_reflns_number_total 2849
_reflns_threshold_expression I>2\s(I)
_cod_data_source_file ya6273.cif
_cod_data_source_block I
_cod_depositor_comments
;
The following automatic conversions were performed:
'_symmetry_cell_setting' value 'Monoclinic' changed to 'monoclinic'
according to '/home/saulius/struct/CIF-dictionaries/cif_core.dic'
dictionary named 'cif_core.dic' version 2.4.1 from 2010-06-29.

Automatic conversion script
Id: cif_fix_enum 1527 2010-12-29 10:47:43Z saulius 

The following automatic conversions were performed:

'_symmetry_cell_setting' value 'Monoclinic' changed to 'monoclinic'
according to /home/saulius/struct/CIF-dictionaries/cif_core.dic
dictionary named 'cif_core.dic' version 2.4.1 from 2010-06-29.

Automatic conversion script
Id: cif_fix_values 1715 2011-07-08 13:25:40Z adriana 
;
_cod_original_sg_symbol_H-M 'P 21'
_cod_database_code 2208224

loop_
_symmetry_equiv_pos_as_xyz
'x, y, z'
'-x, y+1/2, -z'

loop_
_atom_site_label
_atom_site_fract_x
_atom_site_fract_y
_atom_site_fract_z
_atom_site_U_iso_or_equiv
_atom_site_adp_type
_atom_site_calc_flag
_atom_site_refinement_flags
_atom_site_occupancy
_atom_site_type_symbol
O1 0.58907(14) 0.41317(19) 0.49932(8) 0.0598(3) Uani d . 1 O
O2 0.85943(12) 0.26302(15) 0.58292(7) 0.0487(3) Uani d . 1 O
O3 0.96905(14) 0.2051(2) -0.07910(9) 0.0729(4) Uani d . 1 O
C1 0.67425(17) 0.3791(2) 0.32315(11) 0.0428(3) Uani d . 1 C
H1 0.5798 0.4395 0.2939 0.051 Uiso calc R 1 H
C2 0.69749(17) 0.35570(19) 0.43050(11) 0.0425(3) Uani d . 1 C
C3 0.84286(16) 0.27113(19) 0.47546(10) 0.0405(3) Uani d . 1 C
C4 0.95434(17) 0.20359(19) 0.41050(11) 0.0436(3) Uani d . 1 C
H4 1.0487 0.1433 0.4400 0.052 Uiso calc R 1 H
C4a 0.92903(16) 0.22357(19) 0.30089(10) 0.0417(3) Uani d . 1 C
C5 1.05367(19) 0.1490(2) 0.23227(12) 0.0516(4) Uani d . 1 C
H51 1.0258 0.0287 0.2168 0.062 Uiso calc R 1 H
H52 1.1662 0.1530 0.2693 0.062 Uiso calc R 1 H
C6 1.05131(17) 0.2494(3) 0.13081(11) 0.0539(4) Uani d . 1 C
H61 1.0955 0.3651 0.1453 0.065 Uiso calc R 1 H
H62 1.1229 0.1923 0.0842 0.065 Uiso calc R 1 H
N7 0.87863(13) 0.26077(18) 0.07963(9) 0.0449(3) Uani d . 1 N
C8 0.85489(18) 0.2480(2) -0.02678(11) 0.0498(4) Uani d . 1 C
C8a 0.68217(18) 0.2847(2) -0.07827(11) 0.0456(3) Uani d . 1 C
C9 0.6568(2) 0.2920(3) -0.18783(12) 0.0573(4) Uani d . 1 C
H9 0.7475 0.2759 -0.2275 0.069 Uiso calc R 1 H
C10 0.4986(2) 0.3228(3) -0.23741(12) 0.0613(4) Uani d . 1 C
H10 0.4825 0.3292 -0.3105 0.074 Uiso calc R 1 H
C11 0.3636(2) 0.3443(2) -0.17914(12) 0.0585(4) Uani d . 1 C
H11 0.2560 0.3629 -0.2130 0.070 Uiso calc R 1 H
C12 0.38750(19) 0.3382(2) -0.07048(12) 0.0513(4) Uani d . 1 C
H12 0.2959 0.3533 -0.0315 0.062 Uiso calc R 1 H
C12a 0.54657(17) 0.3097(2) -0.01930(10) 0.0422(3) Uani d . 1 C
C13 0.57665(16) 0.3011(2) 0.09822(10) 0.0453(3) Uani d . 1 C
H131 0.5543 0.1841 0.1210 0.054 Uiso calc R 1 H
H132 0.4980 0.3780 0.1284 0.054 Uiso calc R 1 H
C13a 0.75612(16) 0.35121(18) 0.13974(10) 0.0407(3) Uani d . 1 C
H13a 0.7690 0.4761 0.1292 0.049 Uiso calc R 1 H
C13b 0.78929(16) 0.31416(18) 0.25701(10) 0.0392(3) Uani d . 1 C
C14 0.4237(2) 0.4535(4) 0.45820(14) 0.0778(7) Uani d . 1 C
H141 0.4256 0.5515 0.4119 0.117 Uiso calc R 1 H
H142 0.3574 0.4809 0.5148 0.117 Uiso calc R 1 H
H143 0.3749 0.3559 0.4197 0.117 Uiso calc R 1 H
C15 1.0089(2) 0.1862(3) 0.63134(11) 0.0585(4) Uani d . 1 C
H151 1.0156 0.0682 0.6083 0.088 Uiso calc R 1 H
H152 1.0075 0.1890 0.7064 0.088 Uiso calc R 1 H
H153 1.1052 0.2494 0.6121 0.088 Uiso calc R 1 H

loop_
_atom_site_aniso_label
_atom_site_aniso_U_11
_atom_site_aniso_U_22
_atom_site_aniso_U_33
_atom_site_aniso_U_12
_atom_site_aniso_U_13
_atom_site_aniso_U_23
O1 0.0560(6) 0.0869(9) 0.0380(5) 0.0238(6) 0.0121(4) -0.0017(5)
O2 0.0468(5) 0.0645(7) 0.0344(5) 0.0074(5) 0.0024(4) 0.0034(4)
O3 0.0531(6) 0.1200(12) 0.0485(6) 0.0090(7) 0.0201(5) -0.0161(7)
C1 0.0424(6) 0.0496(7) 0.0365(6) 0.0094(6) 0.0051(5) 0.0001(6)
C2 0.0423(7) 0.0487(7) 0.0374(6) 0.0057(6) 0.0088(5) -0.0011(5)
C3 0.0426(6) 0.0445(7) 0.0343(6) -0.0005(6) 0.0035(5) 0.0025(5)
C4 0.0383(6) 0.0504(8) 0.0420(7) 0.0056(6) 0.0033(5) 0.0027(6)
C4a 0.0391(6) 0.0465(7) 0.0400(6) 0.0029(6) 0.0066(5) -0.0004(6)
C5 0.0421(7) 0.0647(9) 0.0492(8) 0.0126(7) 0.0098(6) -0.0010(7)
C6 0.0383(7) 0.0769(11) 0.0480(7) -0.0008(8) 0.0119(5) -0.0002(8)
N7 0.0383(5) 0.0593(8) 0.0387(6) 0.0008(5) 0.0113(4) -0.0031(5)
C8 0.0488(7) 0.0620(9) 0.0405(7) -0.0028(7) 0.0138(6) -0.0055(7)
C8a 0.0502(7) 0.0506(8) 0.0369(6) -0.0072(6) 0.0094(5) -0.0047(6)
C9 0.0622(9) 0.0731(11) 0.0385(7) -0.0100(8) 0.0136(6) -0.0090(7)
C10 0.0748(10) 0.0741(11) 0.0339(7) -0.0091(9) -0.0001(6) -0.0069(7)
C11 0.0580(8) 0.0704(11) 0.0448(8) -0.0053(8) -0.0069(6) -0.0037(7)
C12 0.0483(7) 0.0624(9) 0.0432(7) -0.0026(7) 0.0045(6) -0.0013(7)
C12a 0.0458(7) 0.0458(7) 0.0353(6) -0.0029(6) 0.0062(5) -0.0014(5)
C13 0.0402(6) 0.0628(9) 0.0341(6) 0.0036(6) 0.0100(5) 0.0015(6)
C13a 0.0435(7) 0.0449(7) 0.0349(6) 0.0025(6) 0.0102(5) -0.0014(5)
C13b 0.0395(6) 0.0425(7) 0.0360(6) 0.0019(5) 0.0058(5) -0.0009(5)
C14 0.0602(10) 0.1221(19) 0.0538(9) 0.0431(11) 0.0179(7) 0.0093(11)
C15 0.0565(8) 0.0779(11) 0.0394(7) 0.0154(8) -0.0038(6) 0.0007(7)

loop_
_atom_type_symbol
_atom_type_description
_atom_type_scat_dispersion_real
_atom_type_scat_dispersion_imag
_atom_type_scat_source
C C 0.0181 0.0091 'International Tables Vol C Tables 4.2.6.8 and 6.1.1.4'
H H 0.0000 0.0000 'International Tables Vol C Tables 4.2.6.8 and 6.1.1.4'
N N 0.0311 0.0180 'International Tables Vol C Tables 4.2.6.8 and 6.1.1.4'
O O 0.0492 0.0322 'International Tables Vol C Tables 4.2.6.8 and 6.1.1.4'

loop_
_geom_angle_atom_site_label_1
_geom_angle_atom_site_label_2
_geom_angle_atom_site_label_3
_geom_angle
C2 O1 C14 117.45(12)
C3 O2 C15 116.75(10)
C2 C1 C13b 121.56(12)
C2 C1 H1 119.2
C13b C1 H1 119.2
O1 C2 C1 124.59(12)
O1 C2 C3 115.90(12)
C1 C2 C3 119.50(12)
O2 C3 C4 125.78(11)
O2 C3 C2 115.18(11)
C4 C3 C2 119.04(11)
C3 C4 C4a 121.54(12)
C3 C4 H4 119.2
C4a C4 H4 119.2
C13b C4a C4 119.27(12)
C13b C4a C5 120.54(12)
C4 C4a C5 120.19(12)
C4a C5 C6 110.62(13)
C4a C5 H51 109.5
C6 C5 H51 109.5
C4a C5 H52 109.5
C6 C5 H52 109.5
H51 C5 H52 108.1
N7 C6 C5 110.15(12)
N7 C6 H61 109.6
C5 C6 H61 109.6
N7 C6 H62 109.6
C5 C6 H62 109.6
H61 C6 H62 108.1
C8 N7 C6 118.23(10)
C8 N7 C13a 121.50(11)
C6 N7 C13a 115.83(11)
O3 C8 N7 121.95(13)
O3 C8 C8a 120.79(12)
N7 C8 C8a 117.25(11)
C12a C8a C9 119.73(13)
C12a C8a C8 121.28(12)
C9 C8a C8 118.99(12)
C10 C9 C8a 120.23(14)
C10 C9 H9 119.9
C8a C9 H9 119.9
C9 C10 C11 120.07(14)
C9 C10 H10 120.0
C11 C10 H10 120.0
C10 C11 C12 120.14(15)
C10 C11 H11 119.9
C12 C11 H11 119.9
C11 C12 C12a 120.48(13)
C11 C12 H12 119.8
C12a C12 H12 119.8
C12 C12a C8a 119.32(12)
C12 C12a C13 121.84(11)
C8a C12a C13 118.82(12)
C12a C13 C13a 112.81(11)
C12a C13 H131 109.0
C13a C13 H131 109.0
C12a C13 H132 109.0
C13a C13 H132 109.0
H131 C13 H132 107.8
N7 C13a C13b 111.39(11)
N7 C13a C13 110.13(11)
C13b C13a C13 111.04(10)
N7 C13a H13a 108.1
C13b C13a H13a 108.1
C13 C13a H13a 108.1
C4a C13b C1 118.98(11)
C4a C13b C13a 123.14(11)
C1 C13b C13a 117.86(11)
O1 C14 H141 109.5
O1 C14 H142 109.5
H141 C14 H142 109.5
O1 C14 H143 109.5
H141 C14 H143 109.5
H142 C14 H143 109.5
O2 C15 H151 109.5
O2 C15 H152 109.5
H151 C15 H152 109.5
O2 C15 H153 109.5
H151 C15 H153 109.5
H152 C15 H153 109.5

loop_
_geom_bond_atom_site_label_1
_geom_bond_atom_site_label_2
_geom_bond_distance
O1 C2 1.3651(16)
O1 C14 1.4011(19)
O2 C3 1.3660(15)
O2 C15 1.4139(18)
O3 C8 1.2254(17)
C1 C2 1.3759(18)
C1 C13b 1.3984(17)
C1 H1 0.9300
C2 C3 1.3994(19)
C3 C4 1.3756(18)
C4 C4a 1.4017(18)
C4 H4 0.9300
C4a C13b 1.3828(18)
C4a C5 1.5015(19)
C5 C6 1.507(2)
C5 H51 0.9700
C5 H52 0.9700
C6 N7 1.4630(18)
C6 H61 0.9700
C6 H62 0.9700
N7 C8 1.3558(17)
N7 C13a 1.4747(16)
C8 C8a 1.489(2)
C8a C12a 1.3892(18)
C8a C9 1.3937(19)
C9 C10 1.372(2)
C9 H9 0.9300
C10 C11 1.376(2)
C10 H10 0.9300
C11 C12 1.381(2)
C11 H11 0.9300
C12 C12a 1.382(2)
C12 H12 0.9300
C12a C13 1.4965(17)
C13 C13a 1.5218(19)
C13 H131 0.9700
C13 H132 0.9700
C13a C13b 1.5206(17)
C13a H13a 0.9800
C14 H141 0.9600
C14 H142 0.9600
C14 H143 0.9600
C15 H151 0.9600
C15 H152 0.9600
C15 H153 0.9600

loop_
_geom_torsion_atom_site_label_1
_geom_torsion_atom_site_label_2
_geom_torsion_atom_site_label_3
_geom_torsion_atom_site_label_4
_geom_torsion
C14 O1 C2 C1 19.0(3)
C14 O1 C2 C3 -162.55(17)
C13b C1 C2 O1 -178.93(14)
C13b C1 C2 C3 2.6(2)
C15 O2 C3 C4 3.5(2)
C15 O2 C3 C2 -176.91(15)
O1 C2 C3 O2 -2.23(19)
C1 C2 C3 O2 176.35(13)
O1 C2 C3 C4 177.39(13)
C1 C2 C3 C4 -4.0(2)
O2 C3 C4 C4a -177.86(13)
C2 C3 C4 C4a 2.6(2)
C3 C4 C4a C13b 0.4(2)
C3 C4 C4a C5 179.67(14)
C13b C4a C5 C6 25.6(2)
C4 C4a C5 C6 -153.65(14)
C4a C5 C6 N7 -52.99(19)
C5 C6 N7 C8 -141.65(15)
C5 C6 N7 C13a 61.60(19)
C6 N7 C8 O3 9.7(2)
C13a N7 C8 O3 165.11(17)
C6 N7 C8 C8a -171.58(15)
C13a N7 C8 C8a -16.2(2)
O3 C8 C8a C12a 170.95(18)
N7 C8 C8a C12a -7.8(2)
O3 C8 C8a C9 -8.4(2)
N7 C8 C8a C9 172.90(16)
C12a C8a C9 C10 -0.4(3)
C8 C8a C9 C10 178.97(18)
C8a C9 C10 C11 -0.9(3)
C9 C10 C11 C12 1.2(3)
C10 C11 C12 C12a -0.3(3)
C11 C12 C12a C8a -1.0(2)
C11 C12 C12a C13 -179.54(16)
C9 C8a C12a C12 1.3(2)
C8 C8a C12a C12 -178.03(15)
C9 C8a C12a C13 179.91(15)
C8 C8a C12a C13 0.6(2)
C12 C12a C13 C13a -153.69(15)
C8a C12a C13 C13a 27.7(2)
C8 N7 C13a C13b 167.37(13)
C6 N7 C13a C13b -36.70(16)
C8 N7 C13a C13 43.72(17)
C6 N7 C13a C13 -160.36(13)
C12a C13 C13a N7 -47.37(17)
C12a C13 C13a C13b -171.23(12)
C4 C4a C13b C1 -1.9(2)
C5 C4a C13b C1 178.87(14)
C4 C4a C13b C13a 176.52(13)
C5 C4a C13b C13a -2.8(2)
C2 C1 C13b C4a 0.4(2)
C2 C1 C13b C13a -178.11(13)
N7 C13a C13b C4a 7.01(18)
C13 C13a C13b C4a 130.15(14)
N7 C13a C13b C1 -174.60(12)
C13 C13a C13b C1 -51.46(17)

loop_
_cod_related_entry_id
_cod_related_entry_database
_cod_related_entry_code
1 ChemSpider 5024072
